data_1553376
loop_
_publ_author_name
'Zhang, Shasha'
'Wang, Xia'
'Hao, Jin'
'Li, Dangdang'
'Csuk, Ren\'e'
'Li, Shengkun'

_publ_section_title
;
 Expediently Scalable Synthesis and Antifungal Exploration of
 (+)-Yahazunol and Related Meroterpenoids.
;
_journal_issue 9
_journal_name_full 'Journal of natural products'
_journal_page_first 2010
_journal_page_last 2017
_journal_paper_doi 10.1021/acs.jnatprod.8b00310
_journal_volume 81
_journal_year 2018
_chemical_absolute_configuration ukn
_chemical_formula_moiety 'C21 H32 O3'
_chemical_formula_sum 'C21 H32 O3'
_chemical_formula_weight 332.46
_space_group_crystal_system triclinic
_space_group_IT_number 1
_space_group_name_Hall 'P 1'
_space_group_name_H-M_alt 'P 1'
_atom_sites_solution_hydrogens geom
_atom_sites_solution_primary direct
_audit_creation_date 2017-09-28
_audit_creation_method
;
Olex2 1.2
(compiled 2017.08.10 svn.r3458 for OlexSys, GUI svn.r5381)
;
_cell_angle_alpha 100.197(3)
_cell_angle_beta 100.924(3)
_cell_angle_gamma 91.722(3)
_cell_formula_units_Z 2
_cell_length_a 6.2785(2)
_cell_length_b 10.5538(4)
_cell_length_c 14.3930(4)
_cell_measurement_reflns_used 6521
_cell_measurement_temperature 100.00(10)
_cell_measurement_theta_max 73.6490
_cell_measurement_theta_min 4.2580
_cell_volume 919.64(5)
_computing_cell_refinement 'CrysAlisPro 1.171.39.28b (Rigaku OD, 2015)'
_computing_data_collection 'CrysAlisPro 1.171.39.28b (Rigaku OD, 2015)'
_computing_data_reduction 'CrysAlisPro 1.171.39.28b (Rigaku OD, 2015)'
_computing_molecular_graphics 'Olex2 (Dolomanov et al., 2009)'
_computing_publication_material 'Olex2 (Dolomanov et al., 2009)'
_computing_structure_refinement 'XL (Sheldrick, 2008)'
_computing_structure_solution 'ShelXS (Sheldrick, 2008)'
_diffrn_ambient_environment N~2~
_diffrn_ambient_temperature 100.00(10)
_diffrn_detector 'CCD plate'
_diffrn_measured_fraction_theta_full 0.994
_diffrn_measured_fraction_theta_max 0.966
_diffrn_measurement_details
;
List of Runs (angles in degrees, time in seconds):

  # Type    Start    End  Width  t~exp~   \w     \q     \k     \f   Frames
--------------------------------------------------------------------------
  1  \w    -17.00  22.00   0.50    0.50    --    0.00 -57.00  90.00   78
  2  \w    -54.00  12.00   0.50    0.50    --    0.00 -38.00-150.00  132
  3  \w    -63.00 -38.00   0.50    0.50    --    0.00 -57.00 -90.00   50
  4  \w    -66.00  11.00   0.50    0.50    --    0.00 -19.00-120.00  154
  5  \w    -33.00  -7.00   0.50    0.50    --    0.00 -38.00-180.00   52
  6  \w    -84.00 -37.00   0.50    0.50    --    0.00 -38.00-180.00   94
  7  \w     64.00 104.00   0.50    0.50    --   95.20 -82.00  90.00   80
  8  \w     34.00 126.00   0.50    0.50    --   95.20 -82.00 -60.00  184
  9  \w     11.00 119.00   0.50    0.50    --   95.20 -15.00 -60.00  216
 10  \w     86.00 126.00   0.50    0.50    --   95.20 -82.00   0.00   80
 11  \w     15.00 117.00   0.50    0.50    --   95.20 -82.00-180.00  204
 12  \w     10.00  37.00   0.50    0.50    --   95.20 -82.00  90.00   54
 13  \w     38.00  65.00   0.50    0.50    --   95.20 -82.00 150.00   54
 14  \w      8.00  34.00   0.50    0.50    --   95.20 -82.00-120.00   52
 15  \w      7.00 113.00   0.50    0.50    --   95.20 -61.00 -60.00  212
 16  \w     93.00 119.00   0.50    0.50    --   95.20 -82.00-120.00   52
 17  \w     80.00 159.00   0.50    0.50    --   95.20  30.00 -90.00  158
 18  \w     14.00  87.00   0.50    0.50    --   95.20 -30.00  60.00  146
 19  \w      6.00  32.00   0.50    0.50    --   95.20 -82.00 150.00   52
 20  \w     84.00 170.00   0.50    0.50    --   95.20  30.00 -60.00  172
 21  \w     57.00 105.00   0.50    0.50    --   95.20 -82.00  30.00   96
 22  \w     14.00 101.00   0.50    0.50    --   95.20 -61.00-180.00  174
;
_diffrn_measurement_device 'four-circle diffractometer'
_diffrn_measurement_device_type 'XtaLAB AFC12 (RINC): Kappa dual home/near'
_diffrn_measurement_method '\w scans'
_diffrn_orient_matrix_type 'CrysAlisPro convention (1999,Acta A55,543-557)'
_diffrn_orient_matrix_UB_11 0.0701448000
_diffrn_orient_matrix_UB_12 0.0652275000
_diffrn_orient_matrix_UB_13 0.1065923000
_diffrn_orient_matrix_UB_21 0.0048978000
_diffrn_orient_matrix_UB_22 0.1330589000
_diffrn_orient_matrix_UB_23 -0.0298385000
_diffrn_orient_matrix_UB_31 -0.2403675000
_diffrn_orient_matrix_UB_32 0.0115548000
_diffrn_orient_matrix_UB_33 0.0076047000
_diffrn_radiation_monochromator graphite
_diffrn_radiation_probe x-ray
_diffrn_radiation_type CuK\a
_diffrn_radiation_wavelength 1.54184
_diffrn_reflns_av_R_equivalents 0.0260
_diffrn_reflns_av_unetI/netI 0.0298
_diffrn_reflns_Laue_measured_fraction_full 0.994
_diffrn_reflns_Laue_measured_fraction_max 0.966
_diffrn_reflns_limit_h_max 5
_diffrn_reflns_limit_h_min -7
_diffrn_reflns_limit_k_max 13
_diffrn_reflns_limit_k_min -11
_diffrn_reflns_limit_l_max 17
_diffrn_reflns_limit_l_min -17
_diffrn_reflns_number 8796
_diffrn_reflns_point_group_measured_fraction_full 0.616
_diffrn_reflns_point_group_measured_fraction_max 0.592
_diffrn_reflns_theta_full 67.684
_diffrn_reflns_theta_max 73.952
_diffrn_reflns_theta_min 3.183
_diffrn_source 'fine-focus sealed X-ray tube'
_diffrn_source_type 'Enhance (Cu) X-ray Source'
_exptl_absorpt_coefficient_mu 0.613
_exptl_absorpt_correction_T_max 1.00000
_exptl_absorpt_correction_T_min 0.81133
_exptl_absorpt_correction_type multi-scan
_exptl_absorpt_process_details
;
CrysAlisPro 1.171.39.28b (Rigaku Oxford Diffraction, 2015)
Empirical absorption correction using spherical harmonics,
 implemented in SCALE3 ABSPACK scaling algorithm.
;
_exptl_crystal_colour colorless
_exptl_crystal_density_diffrn 1.201
_exptl_crystal_description block
_exptl_crystal_F_000 364
_exptl_crystal_size_max 0.16
_exptl_crystal_size_mid 0.14
_exptl_crystal_size_min 0.11
_refine_diff_density_max 0.178
_refine_diff_density_min -0.196
_refine_diff_density_rms 0.039
_refine_ls_abs_structure_details
;
 Classical Flack method preferred over Parsons because s.u. lower.
;
_refine_ls_abs_structure_Flack 0.2(2)
_refine_ls_extinction_method none
_refine_ls_goodness_of_fit_ref 1.016
_refine_ls_hydrogen_treatment constr
_refine_ls_matrix_type full
_refine_ls_number_parameters 447
_refine_ls_number_reflns 4408
_refine_ls_number_restraints 3
_refine_ls_restrained_S_all 1.015
_refine_ls_R_factor_all 0.0386
_refine_ls_R_factor_gt 0.0359
_refine_ls_shift/su_max 0.000
_refine_ls_shift/su_mean 0.000
_refine_ls_structure_factor_coef Fsqd
_refine_ls_weighting_details 'w=1/[\s^2^(Fo^2^)+(0.0570P)^2^+0.3790P] where P=(Fo^2^+2Fc^2^)/3'
_refine_ls_weighting_scheme calc
_refine_ls_wR_factor_gt 0.0994
_refine_ls_wR_factor_ref 0.1077
_reflns_Friedel_coverage 0.226
_reflns_Friedel_fraction_full 0.237
_reflns_Friedel_fraction_max 0.218
_reflns_number_gt 4226
_reflns_number_total 4408
_reflns_threshold_expression 'I > 2\s(I)'
_cod_data_source_file np8b00310_si_001.cif
_cod_data_source_block zsl-45
_cod_database_code 1553376
_shelx_shelxl_version_number 2017/1
_shelx_space_group_comment
;
The symmetry employed for this shelxl refinement is uniquely defined
by the following loop, which should always be used as a source of
symmetry information in preference to the above space-group names.
They are only intended as comments.
;
_shelx_estimated_absorpt_t_max 0.936
_shelx_estimated_absorpt_t_min 0.908
_reflns_odcompleteness_completeness 99.48
_reflns_odcompleteness_iscentric 1
_reflns_odcompleteness_theta 66.97
_olex2_refinement_description
;
1. Fixed Uiso
 At 1.2 times of:
  All C(H) groups, All C(H,H) groups
 At 1.5 times of:
  All C(H,H,H) groups, All O(H) groups
2.a Ternary CH refined with riding coordinates:
 C8(H8), C00I(H00I), C12(H12), C00X(H00X)
2.b Secondary CH2 refined with riding coordinates:
 C7(H7a,H7b), C00D(H00d,H00e), C10(H10a,H10b), C14(H14a,H14b), C00Y(H00j,H00k),
  C16(H16a,H16b), C11(H11a,H11b), C016(H01a,H01b), C017(H01c,H01d), C019(H01h,
 H01i), C15(H15a,H15b), C01B(H01j,H01k)
2.c Aromatic/amide H refined with riding coordinates:
 C00M(H00M), C00N(H00N), C5(H5), C2(H2a), C3(H3a), C014(H014)
2.d Idealised Me refined as rotating group:
 C00J(H00a,H00b,H00c), C00Q(H00f,H00g,H00h), C20(H20a,H20b,H20c), C00Z(H00l,
 H00o,H00p), C18(H18a,H18b,H18c), C19(H19a,H19b,H19c), C018(H01e,H01f,H01g),
 C01C(H01l,H01m,H01n)
2.e Idealised tetrahedral OH refined as rotating group:
 O3(H3), O002(H002), O1(H1), O004(H004), O2(H2), O006(H006)
;
_olex2_submission_special_instructions 'No special instructions were received'
_oxdiff_exptl_absorpt_empirical_details
;
Empirical correction (ABSPACK) includes:
- Absorption correction using spherical harmonics
- Frame scaling
;
_oxdiff_exptl_absorpt_empirical_full_max 3.526
_oxdiff_exptl_absorpt_empirical_full_min 0.641

loop_
_space_group_symop_operation_xyz
'x, y, z'

loop_
_atom_site_label
_atom_site_type_symbol
_atom_site_fract_x
_atom_site_fract_y
_atom_site_fract_z
_atom_site_U_iso_or_equiv
_atom_site_adp_type
_atom_site_occupancy
_atom_site_site_symmetry_order
_atom_site_calc_flag
_atom_site_refinement_flags_posn
O3 O 0.7172(3) 0.29776(18) 0.46406(14) 0.0216(4) Uani 1 1 d .
H3 H 0.817914 0.250137 0.463090 0.032 Uiso 1 1 calc GR
O002 O 0.0605(3) 0.13409(18) 0.48167(13) 0.0216(4) Uani 1 1 d .
H002 H 0.161680 0.147433 0.455321 0.032 Uiso 1 1 calc GR
O1 O 0.3545(3) 0.16738(18) 0.36804(13) 0.0213(4) Uani 1 1 d .
H1 H 0.463451 0.216564 0.388530 0.032 Uiso 1 1 calc GR
O004 O 0.6785(3) 0.3394(2) 0.97840(14) 0.0252(5) Uani 1 1 d .
H004 H 0.774031 0.288545 0.974768 0.038 Uiso 1 1 calc GR
O2 O 0.0087(3) 0.16262(19) -0.01598(13) 0.0233(4) Uani 1 1 d .
H2 H 0.103159 0.177428 -0.045650 0.035 Uiso 1 1 calc GR
O006 O 0.3158(3) 0.20712(19) 0.87753(13) 0.0227(4) Uani 1 1 d .
H006 H 0.432222 0.249475 0.897596 0.034 Uiso 1 1 calc GR
C007 C 0.1346(4) 0.1529(3) 0.57985(19) 0.0204(6) Uani 1 1 d .
C7 C 0.6100(4) 0.3100(2) 0.26268(19) 0.0189(5) Uani 1 1 d .
H7A H 0.666874 0.341203 0.212134 0.023 Uiso 1 1 calc R
H7B H 0.710460 0.250455 0.287716 0.023 Uiso 1 1 calc R
C1 C 0.2780(4) 0.1712(2) 0.27219(18) 0.0188(6) Uani 1 1 d .
C9 C 0.7770(4) 0.4183(2) 0.43626(18) 0.0191(5) Uani 1 1 d .
C6 C 0.3926(4) 0.2366(2) 0.21852(19) 0.0186(6) Uani 1 1 d .
C00C C 0.3967(4) 0.2457(3) 0.72491(19) 0.0194(6) Uani 1 1 d .
C00D C 0.6071(4) 0.3245(3) 0.77294(19) 0.0196(5) Uani 1 1 d .
H00D H 0.675851 0.349353 0.723340 0.024 Uiso 1 1 calc R
H00E H 0.704028 0.270401 0.806752 0.024 Uiso 1 1 calc R
C4 C 0.1027(4) 0.1647(2) 0.07919(19) 0.0196(6) Uani 1 1 d .
C00F C 0.2625(4) 0.1935(3) 0.77871(19) 0.0198(6) Uani 1 1 d .
C17 C 0.5206(5) 0.8006(3) 0.3853(2) 0.0241(6) Uani 1 1 d .
C8 C 0.6046(4) 0.4263(3) 0.34483(19) 0.0188(5) Uani 1 1 d .
H8 H 0.464077 0.414326 0.363410 0.023 Uiso 1 1 calc R
C00I C 0.5209(5) 0.6840(3) 0.8830(2) 0.0234(6) Uani 1 1 d .
H00I H 0.384679 0.651446 0.896834 0.028 Uiso 1 1 calc R
C00J C 0.8091(4) 0.5915(3) 0.2778(2) 0.0213(6) Uani 1 1 d .
H00A H 0.922359 0.628090 0.331507 0.032 Uiso 1 1 calc GR
H00B H 0.779868 0.651902 0.235039 0.032 Uiso 1 1 calc GR
H00C H 0.854422 0.513404 0.244045 0.032 Uiso 1 1 calc GR
C00K C 0.7369(5) 0.4548(3) 0.94339(19) 0.0227(6) Uani 1 1 d .
C13 C 0.6016(4) 0.5614(3) 0.31441(19) 0.0189(5) Uani 1 1 d .
C00M C 0.3303(4) 0.2222(2) 0.6251(2) 0.0189(5) Uani 1 1 d .
H00M H 0.418381 0.253410 0.587916 0.023 Uiso 1 1 calc R
C00N C 0.0694(4) 0.1254(3) 0.7335(2) 0.0214(6) Uani 1 1 d .
H00N H -0.017911 0.092558 0.770338 0.026 Uiso 1 1 calc R
C00O C 0.5772(4) 0.5759(3) 0.80448(19) 0.0196(6) Uani 1 1 d .
C5 C 0.3024(5) 0.2309(3) 0.1219(2) 0.0207(6) Uani 1 1 d .
H5 H 0.377254 0.272273 0.084651 0.025 Uiso 1 1 calc R
C00Q C 0.7955(4) 0.6052(3) 0.77528(19) 0.0214(6) Uani 1 1 d .
H00F H 0.771790 0.655768 0.725447 0.032 Uiso 1 1 calc GR
H00G H 0.854725 0.525615 0.752011 0.032 Uiso 1 1 calc GR
H00H H 0.895648 0.652286 0.830235 0.032 Uiso 1 1 calc GR
C12 C 0.5710(5) 0.6625(3) 0.4035(2) 0.0213(6) Uani 1 1 d .
H12 H 0.439653 0.629817 0.421435 0.026 Uiso 1 1 calc R
C00S C 0.4679(5) 0.8155(3) 0.8518(2) 0.0286(7) Uani 1 1 d .
C2 C 0.0793(4) 0.1058(3) 0.2302(2) 0.0208(6) Uani 1 1 d .
H2A H 0.004695 0.063758 0.267141 0.025 Uiso 1 1 calc R
C10 C 0.7519(5) 0.5263(3) 0.51838(19) 0.0229(6) Uani 1 1 d .
H10A H 0.869548 0.525944 0.572807 0.028 Uiso 1 1 calc R
H10B H 0.616362 0.509631 0.538451 0.028 Uiso 1 1 calc R
C20 C 1.0122(5) 0.4163(3) 0.4236(2) 0.0229(6) Uani 1 1 d .
H20A H 1.101372 0.393291 0.479237 0.034 Uiso 1 1 calc GR
H20B H 1.061366 0.500147 0.415984 0.034 Uiso 1 1 calc GR
H20C H 1.022091 0.354031 0.367416 0.034 Uiso 1 1 calc GR
C14 C 0.4023(5) 0.5601(3) 0.2328(2) 0.0221(6) Uani 1 1 d .
H14A H 0.425029 0.503112 0.175240 0.027 Uiso 1 1 calc R
H14B H 0.274895 0.525775 0.251329 0.027 Uiso 1 1 calc R
C00X C 0.5803(4) 0.4484(3) 0.84536(19) 0.0198(6) Uani 1 1 d .
H00X H 0.434550 0.436403 0.858908 0.024 Uiso 1 1 calc R
C00Y C 0.3929(5) 0.5595(3) 0.7152(2) 0.0229(6) Uani 1 1 d .
H00J H 0.430426 0.496619 0.664054 0.028 Uiso 1 1 calc R
H00K H 0.260908 0.526414 0.730899 0.028 Uiso 1 1 calc R
C00Z C 0.9789(5) 0.4567(3) 0.9417(2) 0.0269(6) Uani 1 1 d .
H00L H 1.057840 0.438769 1.001383 0.040 Uiso 1 1 calc GR
H00O H 1.027815 0.540148 0.933186 0.040 Uiso 1 1 calc GR
H00P H 1.003446 0.392263 0.889374 0.040 Uiso 1 1 calc GR
C16 C 0.3325(5) 0.7901(3) 0.2979(2) 0.0277(7) Uani 1 1 d .
H16A H 0.198903 0.765457 0.316651 0.033 Uiso 1 1 calc R
H16B H 0.316838 0.874596 0.280635 0.033 Uiso 1 1 calc R
C3 C -0.0104(5) 0.1021(3) 0.1338(2) 0.0220(6) Uani 1 1 d .
H3A H -0.144443 0.058178 0.106248 0.026 Uiso 1 1 calc R
C18 C 0.7164(5) 0.8799(3) 0.3703(2) 0.0276(6) Uani 1 1 d .
H18A H 0.838101 0.877655 0.421518 0.041 Uiso 1 1 calc GR
H18B H 0.680016 0.967585 0.370242 0.041 Uiso 1 1 calc GR
H18C H 0.753345 0.843950 0.309786 0.041 Uiso 1 1 calc GR
C11 C 0.7533(5) 0.6594(3) 0.4907(2) 0.0230(6) Uani 1 1 d .
H11A H 0.892690 0.679632 0.475179 0.028 Uiso 1 1 calc R
H11B H 0.733153 0.724045 0.544729 0.028 Uiso 1 1 calc R
C014 C 0.0022(5) 0.1049(3) 0.6344(2) 0.0225(6) Uani 1 1 d .
H014 H -0.129590 0.059564 0.604867 0.027 Uiso 1 1 calc R
C19 C 0.4417(5) 0.8759(3) 0.4727(2) 0.0324(7) Uani 1 1 d .
H19A H 0.325923 0.826001 0.487089 0.049 Uiso 1 1 calc GR
H19B H 0.389929 0.956306 0.458226 0.049 Uiso 1 1 calc GR
H19C H 0.559875 0.892544 0.527296 0.049 Uiso 1 1 calc GR
C016 C 0.6852(5) 0.6963(3) 0.9781(2) 0.0282(6) Uani 1 1 d .
H01A H 0.829031 0.719172 0.968295 0.034 Uiso 1 1 calc R
H01B H 0.646863 0.764500 1.025542 0.034 Uiso 1 1 calc R
C017 C 0.6877(5) 0.5694(3) 1.0153(2) 0.0278(7) Uani 1 1 d .
H01C H 0.796197 0.578807 1.074231 0.033 Uiso 1 1 calc R
H01D H 0.547277 0.551713 1.030769 0.033 Uiso 1 1 calc R
C018 C 0.6651(5) 0.8963(3) 0.8399(3) 0.0336(7) Uani 1 1 d .
H01E H 0.777422 0.903622 0.896398 0.050 Uiso 1 1 calc GR
H01F H 0.622671 0.980717 0.831251 0.050 Uiso 1 1 calc GR
H01G H 0.718450 0.854995 0.784659 0.050 Uiso 1 1 calc GR
C019 C 0.3499(5) 0.6862(3) 0.6792(2) 0.0277(7) Uani 1 1 d .
H01H H 0.477280 0.715546 0.657905 0.033 Uiso 1 1 calc R
H01I H 0.229481 0.671478 0.624436 0.033 Uiso 1 1 calc R
C15 C 0.3600(5) 0.6942(3) 0.2095(2) 0.0269(6) Uani 1 1 d .
H15A H 0.480565 0.724977 0.184345 0.032 Uiso 1 1 calc R
H15B H 0.229597 0.688337 0.160055 0.032 Uiso 1 1 calc R
C01B C 0.2969(5) 0.7902(3) 0.7574(3) 0.0325(7) Uani 1 1 d .
H01J H 0.158061 0.765567 0.771531 0.039 Uiso 1 1 calc R
H01K H 0.280983 0.869999 0.732813 0.039 Uiso 1 1 calc R
C01C C 0.3629(6) 0.8975(3) 0.9288(3) 0.0416(9) Uani 1 1 d .
H01L H 0.246263 0.847054 0.942042 0.062 Uiso 1 1 calc GR
H01M H 0.307160 0.972193 0.905551 0.062 Uiso 1 1 calc GR
H01N H 0.470146 0.924302 0.986822 0.062 Uiso 1 1 calc GR

loop_
_atom_site_aniso_label
_atom_site_aniso_U_11
_atom_site_aniso_U_22
_atom_site_aniso_U_33
_atom_site_aniso_U_23
_atom_site_aniso_U_13
_atom_site_aniso_U_12
O3 0.0198(10) 0.0248(10) 0.0230(10) 0.0108(8) 0.0057(8) 0.0011(8)
O002 0.0196(10) 0.0279(10) 0.0174(9) 0.0050(8) 0.0037(8) -0.0024(8)
O1 0.0217(11) 0.0268(10) 0.0171(9) 0.0090(8) 0.0037(8) -0.0022(8)
O004 0.0243(11) 0.0304(11) 0.0238(10) 0.0135(8) 0.0043(8) -0.0002(8)
O2 0.0214(11) 0.0316(11) 0.0167(9) 0.0063(8) 0.0028(8) -0.0055(8)
O006 0.0235(11) 0.0289(11) 0.0171(9) 0.0079(8) 0.0045(8) -0.0034(8)
C007 0.0223(15) 0.0203(13) 0.0194(13) 0.0054(10) 0.0047(11) 0.0037(11)
C7 0.0176(13) 0.0216(13) 0.0197(13) 0.0067(10) 0.0064(10) 0.0017(10)
C1 0.0195(14) 0.0198(13) 0.0181(13) 0.0051(10) 0.0045(11) 0.0025(10)
C9 0.0198(14) 0.0215(13) 0.0176(12) 0.0069(10) 0.0046(10) 0.0007(10)
C6 0.0193(14) 0.0174(13) 0.0201(13) 0.0038(10) 0.0060(11) 0.0011(10)
C00C 0.0207(14) 0.0192(13) 0.0196(13) 0.0050(10) 0.0059(11) 0.0016(11)
C00D 0.0178(13) 0.0231(13) 0.0194(12) 0.0060(10) 0.0055(10) -0.0003(10)
C4 0.0218(14) 0.0203(13) 0.0176(13) 0.0055(10) 0.0045(11) 0.0012(11)
C00F 0.0212(14) 0.0210(13) 0.0178(13) 0.0047(10) 0.0045(11) 0.0015(11)
C17 0.0221(14) 0.0206(14) 0.0310(15) 0.0048(11) 0.0090(12) 0.0004(11)
C8 0.0180(14) 0.0226(13) 0.0172(12) 0.0046(10) 0.0057(10) 0.0037(10)
C00I 0.0198(14) 0.0245(14) 0.0288(15) 0.0060(11) 0.0119(12) -0.0017(11)
C00J 0.0216(14) 0.0223(13) 0.0214(13) 0.0066(10) 0.0058(11) -0.0008(10)
C00K 0.0238(15) 0.0273(15) 0.0178(13) 0.0080(11) 0.0029(11) -0.0016(11)
C13 0.0181(14) 0.0202(13) 0.0197(13) 0.0057(10) 0.0053(11) 0.0008(10)
C00M 0.0188(13) 0.0190(13) 0.0203(13) 0.0045(10) 0.0068(10) -0.0018(10)
C00N 0.0198(14) 0.0237(14) 0.0233(14) 0.0082(11) 0.0081(11) -0.0020(11)
C00O 0.0186(14) 0.0220(13) 0.0200(13) 0.0069(10) 0.0054(11) 0.0003(10)
C5 0.0249(15) 0.0194(13) 0.0195(13) 0.0050(10) 0.0073(11) -0.0007(11)
C00Q 0.0206(14) 0.0254(14) 0.0197(13) 0.0071(10) 0.0052(11) 0.0000(11)
C12 0.0199(14) 0.0229(14) 0.0230(14) 0.0053(11) 0.0081(11) 0.0018(10)
C00S 0.0256(16) 0.0229(14) 0.0401(17) 0.0056(12) 0.0140(14) 0.0003(12)
C2 0.0215(14) 0.0222(13) 0.0213(14) 0.0070(11) 0.0082(11) 0.0004(11)
C10 0.0222(15) 0.0298(15) 0.0171(12) 0.0052(11) 0.0041(11) 0.0003(11)
C20 0.0205(14) 0.0268(14) 0.0224(13) 0.0077(11) 0.0034(11) 0.0035(11)
C14 0.0214(14) 0.0242(14) 0.0212(13) 0.0078(11) 0.0022(11) -0.0004(11)
C00X 0.0185(14) 0.0249(14) 0.0182(12) 0.0075(10) 0.0063(10) 0.0012(10)
C00Y 0.0209(14) 0.0250(14) 0.0244(14) 0.0092(11) 0.0042(11) 0.0005(11)
C00Z 0.0240(15) 0.0312(16) 0.0257(14) 0.0117(12) 0.0000(12) -0.0015(12)
C16 0.0206(15) 0.0232(14) 0.0424(18) 0.0137(12) 0.0069(13) 0.0015(11)
C3 0.0199(14) 0.0224(13) 0.0236(14) 0.0053(11) 0.0035(11) -0.0007(11)
C18 0.0229(15) 0.0225(14) 0.0375(17) 0.0054(12) 0.0073(13) -0.0037(11)
C11 0.0253(15) 0.0223(14) 0.0208(13) 0.0009(11) 0.0059(11) 0.0002(11)
C014 0.0192(15) 0.0237(13) 0.0253(14) 0.0070(11) 0.0044(11) -0.0011(11)
C19 0.0371(18) 0.0242(15) 0.0404(18) 0.0061(13) 0.0178(15) 0.0080(13)
C016 0.0354(17) 0.0252(15) 0.0239(14) 0.0000(11) 0.0110(13) -0.0040(12)
C017 0.0321(17) 0.0338(16) 0.0171(13) 0.0033(12) 0.0060(12) -0.0041(13)
C018 0.0315(17) 0.0248(15) 0.0461(19) 0.0083(13) 0.0107(15) -0.0026(13)
C019 0.0214(15) 0.0288(15) 0.0338(16) 0.0155(13) 0.0000(13) -0.0039(11)
C15 0.0232(15) 0.0258(15) 0.0319(16) 0.0133(12) -0.0007(12) -0.0003(11)
C01B 0.0205(15) 0.0283(16) 0.055(2) 0.0193(15) 0.0109(14) 0.0029(12)
C01C 0.041(2) 0.0270(17) 0.063(2) 0.0068(16) 0.0276(18) 0.0045(14)

loop_
_atom_type_symbol
_atom_type_description
_atom_type_scat_dispersion_real
_atom_type_scat_dispersion_imag
_atom_type_scat_source
C C 0.0181 0.0091 'International Tables Vol C Tables 4.2.6.8 and 6.1.1.4'
H H 0.0000 0.0000 'International Tables Vol C Tables 4.2.6.8 and 6.1.1.4'
O O 0.0492 0.0322 'International Tables Vol C Tables 4.2.6.8 and 6.1.1.4'

loop_
_geom_angle_atom_site_label_1
_geom_angle_atom_site_label_2
_geom_angle_atom_site_label_3
_geom_angle
C9 O3 H3 109.5
C007 O002 H002 109.5
C1 O1 H1 109.5
C00K O004 H004 109.5
C4 O2 H2 109.5
C00F O006 H006 109.5
O002 C007 C00M 122.3(2)
O002 C007 C014 117.6(2)
C014 C007 C00M 120.0(2)
H7A C7 H7B 107.5
C6 C7 H7A 108.5
C6 C7 H7B 108.5
C6 C7 C8 115.2(2)
C8 C7 H7A 108.5
C8 C7 H7B 108.5
O1 C1 C6 122.9(2)
O1 C1 C2 116.5(2)
C2 C1 C6 120.6(2)
O3 C9 C8 104.9(2)
O3 C9 C10 106.4(2)
O3 C9 C20 108.6(2)
C10 C9 C8 109.7(2)
C20 C9 C8 116.0(2)
C20 C9 C10 110.7(2)
C1 C6 C7 121.9(2)
C5 C6 C7 120.3(2)
C5 C6 C1 117.8(2)
C00F C00C C00D 121.7(2)
C00M C00C C00D 120.6(2)
C00M C00C C00F 117.7(2)
C00C C00D H00D 108.6
C00C C00D H00E 108.6
C00C C00D C00X 114.7(2)
H00D C00D H00E 107.6
C00X C00D H00D 108.6
C00X C00D H00E 108.6
O2 C4 C5 121.9(2)
O2 C4 C3 118.3(2)
C3 C4 C5 119.7(2)
O006 C00F C00C 122.6(2)
C00N C00F O006 116.8(2)
C00N C00F C00C 120.6(2)
C16 C17 C12 108.9(2)
C18 C17 C12 114.3(2)
C18 C17 C16 110.1(2)
C18 C17 C19 107.3(2)
C19 C17 C12 109.0(2)
C19 C17 C16 107.0(3)
C7 C8 C9 111.2(2)
C7 C8 H8 104.9
C7 C8 C13 115.2(2)
C9 C8 H8 104.9
C9 C8 C13 114.5(2)
C13 C8 H8 104.9
C00O C00I H00I 104.6
C00O C00I C00S 116.2(2)
C00S C00I H00I 104.6
C016 C00I H00I 104.6
C016 C00I C00O 111.3(2)
C016 C00I C00S 114.0(2)
H00A C00J H00B 109.5
H00A C00J H00C 109.5
H00B C00J H00C 109.5
C13 C00J H00A 109.5
C13 C00J H00B 109.5
C13 C00J H00C 109.5
O004 C00K C00X 105.6(2)
O004 C00K C00Z 108.1(2)
O004 C00K C017 106.1(2)
C00Z C00K C00X 116.4(2)
C00Z C00K C017 110.7(2)
C017 C00K C00X 109.2(2)
C00J C13 C8 111.2(2)
C00J C13 C12 112.9(2)
C00J C13 C14 109.0(2)
C12 C13 C8 107.1(2)
C14 C13 C8 108.4(2)
C14 C13 C12 108.2(2)
C007 C00M H00M 119.3
C00C C00M C007 121.4(2)
C00C C00M H00M 119.3
C00F C00N H00N 119.3
C00F C00N C014 121.4(3)
C014 C00N H00N 119.3
C00I C00O C00X 106.9(2)
C00Q C00O C00I 113.3(2)
C00Q C00O C00X 111.0(2)
C00Y C00O C00I 108.2(2)
C00Y C00O C00Q 109.2(2)
C00Y C00O C00X 108.1(2)
C6 C5 C4 121.7(2)
C6 C5 H5 119.1
C4 C5 H5 119.1
C00O C00Q H00F 109.5
C00O C00Q H00G 109.5
C00O C00Q H00H 109.5
H00F C00Q H00G 109.5
H00F C00Q H00H 109.5
H00G C00Q H00H 109.5
C17 C12 C13 116.5(2)
C17 C12 H12 104.6
C13 C12 H12 104.6
C11 C12 C17 114.2(2)
C11 C12 C13 110.9(2)
C11 C12 H12 104.6
C018 C00S C00I 114.9(3)
C018 C00S C01B 109.9(3)
C018 C00S C01C 107.3(3)
C01B C00S C00I 108.8(2)
C01B C00S C01C 106.9(3)
C01C C00S C00I 108.6(3)
C1 C2 H2A 119.5
C1 C2 C3 121.0(2)
C3 C2 H2A 119.5
C9 C10 H10A 109.0
C9 C10 H10B 109.0
C9 C10 C11 112.9(2)
H10A C10 H10B 107.8
C11 C10 H10A 109.0
C11 C10 H10B 109.0
C9 C20 H20A 109.5
C9 C20 H20B 109.5
C9 C20 H20C 109.5
H20A C20 H20B 109.5
H20A C20 H20C 109.5
H20B C20 H20C 109.5
C13 C14 H14A 109.0
C13 C14 H14B 109.0
H14A C14 H14B 107.8
C15 C14 C13 112.8(2)
C15 C14 H14A 109.0
C15 C14 H14B 109.0
C00D C00X C00O 115.1(2)
C00D C00X H00X 104.9
C00K C00X C00D 111.1(2)
C00K C00X C00O 114.8(2)
C00K C00X H00X 104.9
C00O C00X H00X 104.9
C00O C00Y H00J 109.1
C00O C00Y H00K 109.1
H00J C00Y H00K 107.8
C019 C00Y C00O 112.5(2)
C019 C00Y H00J 109.1
C019 C00Y H00K 109.1
C00K C00Z H00L 109.5
C00K C00Z H00O 109.5
C00K C00Z H00P 109.5
H00L C00Z H00O 109.5
H00L C00Z H00P 109.5
H00O C00Z H00P 109.5
C17 C16 H16A 108.6
C17 C16 H16B 108.6
H16A C16 H16B 107.6
C15 C16 C17 114.8(2)
C15 C16 H16A 108.6
C15 C16 H16B 108.6
C4 C3 H3A 120.5
C2 C3 C4 119.1(2)
C2 C3 H3A 120.5
C17 C18 H18A 109.5
C17 C18 H18B 109.5
C17 C18 H18C 109.5
H18A C18 H18B 109.5
H18A C18 H18C 109.5
H18B C18 H18C 109.5
C12 C11 H11A 109.6
C12 C11 H11B 109.6
C10 C11 C12 110.3(2)
C10 C11 H11A 109.6
C10 C11 H11B 109.6
H11A C11 H11B 108.1
C007 C014 H014 120.5
C00N C014 C007 119.0(2)
C00N C014 H014 120.5
C17 C19 H19A 109.5
C17 C19 H19B 109.5
C17 C19 H19C 109.5
H19A C19 H19B 109.5
H19A C19 H19C 109.5
H19B C19 H19C 109.5
C00I C016 H01A 109.5
C00I C016 H01B 109.5
H01A C016 H01B 108.1
C017 C016 C00I 110.5(2)
C017 C016 H01A 109.5
C017 C016 H01B 109.5
C00K C017 C016 113.4(2)
C00K C017 H01C 108.9
C00K C017 H01D 108.9
C016 C017 H01C 108.9
C016 C017 H01D 108.9
H01C C017 H01D 107.7
C00S C018 H01E 109.5
C00S C018 H01F 109.5
C00S C018 H01G 109.5
H01E C018 H01F 109.5
H01E C018 H01G 109.5
H01F C018 H01G 109.5
C00Y C019 H01H 109.3
C00Y C019 H01I 109.3
H01H C019 H01I 108.0
C01B C019 C00Y 111.6(2)
C01B C019 H01H 109.3
C01B C019 H01I 109.3
C14 C15 H15A 109.3
C14 C15 H15B 109.3
C16 C15 C14 111.8(2)
C16 C15 H15A 109.3
C16 C15 H15B 109.3
H15A C15 H15B 107.9
C00S C01B H01J 108.6
C00S C01B H01K 108.6
C019 C01B C00S 114.5(3)
C019 C01B H01J 108.6
C019 C01B H01K 108.6
H01J C01B H01K 107.6
C00S C01C H01L 109.5
C00S C01C H01M 109.5
C00S C01C H01N 109.5
H01L C01C H01M 109.5
H01L C01C H01N 109.5
H01M C01C H01N 109.5

loop_
_geom_bond_atom_site_label_1
_geom_bond_atom_site_label_2
_geom_bond_distance
O3 H3 0.8200
O3 C9 1.459(3)
O002 H002 0.8200
O002 C007 1.378(3)
O1 H1 0.8200
O1 C1 1.380(3)
O004 H004 0.8200
O004 C00K 1.460(3)
O2 H2 0.8200
O2 C4 1.381(3)
O006 H006 0.8200
O006 C00F 1.378(3)
C007 C00M 1.394(4)
C007 C014 1.389(4)
C7 H7A 0.9700
C7 H7B 0.9700
C7 C6 1.517(4)
C7 C8 1.552(4)
C1 C6 1.400(3)
C1 C2 1.383(4)
C9 C8 1.554(3)
C9 C10 1.524(4)
C9 C20 1.522(4)
C6 C5 1.389(4)
C00C C00D 1.516(4)
C00C C00F 1.409(4)
C00C C00M 1.392(4)
C00D H00D 0.9700
C00D H00E 0.9700
C00D C00X 1.556(4)
C4 C5 1.393(4)
C4 C3 1.388(4)
C00F C00N 1.376(4)
C17 C12 1.557(4)
C17 C16 1.539(4)
C17 C18 1.536(4)
C17 C19 1.537(4)
C8 H8 0.9800
C8 C13 1.563(4)
C00I H00I 0.9800
C00I C00O 1.557(4)
C00I C00S 1.559(4)
C00I C016 1.532(4)
C00J H00A 0.9600
C00J H00B 0.9600
C00J H00C 0.9600
C00J C13 1.539(4)
C00K C00X 1.549(3)
C00K C00Z 1.524(4)
C00K C017 1.526(4)
C13 C12 1.562(4)
C13 C14 1.544(4)
C00M H00M 0.9300
C00N H00N 0.9300
C00N C014 1.384(4)
C00O C00Q 1.546(4)
C00O C00X 1.560(3)
C00O C00Y 1.538(4)
C5 H5 0.9300
C00Q H00F 0.9600
C00Q H00G 0.9600
C00Q H00H 0.9600
C12 H12 0.9800
C12 C11 1.536(4)
C00S C018 1.535(4)
C00S C01B 1.540(4)
C00S C01C 1.544(4)
C2 H2A 0.9300
C2 C3 1.388(4)
C10 H10A 0.9700
C10 H10B 0.9700
C10 C11 1.527(4)
C20 H20A 0.9600
C20 H20B 0.9600
C20 H20C 0.9600
C14 H14A 0.9700
C14 H14B 0.9700
C14 C15 1.530(4)
C00X H00X 0.9800
C00Y H00J 0.9700
C00Y H00K 0.9700
C00Y C019 1.531(4)
C00Z H00L 0.9600
C00Z H00O 0.9600
C00Z H00P 0.9600
C16 H16A 0.9700
C16 H16B 0.9700
C16 C15 1.521(4)
C3 H3A 0.9300
C18 H18A 0.9600
C18 H18B 0.9600
C18 H18C 0.9600
C11 H11A 0.9700
C11 H11B 0.9700
C014 H014 0.9300
C19 H19A 0.9600
C19 H19B 0.9600
C19 H19C 0.9600
C016 H01A 0.9700
C016 H01B 0.9700
C016 C017 1.527(4)
C017 H01C 0.9700
C017 H01D 0.9700
C018 H01E 0.9600
C018 H01F 0.9600
C018 H01G 0.9600
C019 H01H 0.9700
C019 H01I 0.9700
C019 C01B 1.519(5)
C15 H15A 0.9700
C15 H15B 0.9700
C01B H01J 0.9700
C01B H01K 0.9700
C01C H01L 0.9600
C01C H01M 0.9600
C01C H01N 0.9600
